data_7063887
loop_
_publ_author_name
'Wan, Boheng'
'Cui, Kairan'
'Xu, Jie'
'Xing, Shaohua'
'Zhu, Zimo'
'Lai, Yang'
'Wu, Sheng'
'Guo, Jiaxuan'
'Chen, Yadong'
'Lu, Tao'
'Feng, Jie'
'Zhu, Yong'

_publ_section_title
;
 Metal-free selective alcohol oxidation via quinazolinone: mechanistic
 insights and sustainable applications
;
_journal_issue 18
_journal_name_full 'New Journal of Chemistry'
_journal_page_first 7314
_journal_page_last 7318
_journal_paper_doi 10.1039/D5NJ00893J
_journal_volume 49
_journal_year 2025
_chemical_formula_moiety 'C8 H7 Br N2 O'
_chemical_formula_sum 'C8 H7 Br N2 O'
_chemical_formula_weight 227.07
_space_group_crystal_system monoclinic
_space_group_IT_number 14
_space_group_name_Hall '-P 2yn'
_space_group_name_H-M_alt 'P 1 21/n 1'
_atom_sites_solution_hydrogens geom
_atom_sites_solution_primary dual
_audit_block_doi 10.5517/ccdc.csd.cc2kxp06
_audit_creation_date 2025-03-24
_audit_creation_method
;
Olex2 1.5
(compiled 2024.02.16 svn.r378c4104 for OlexSys, GUI svn.r6928)
;
_audit_update_record
;
2025-03-26 deposited with the CCDC.	2025-04-09 downloaded from the CCDC.
;
_cell_angle_alpha 90
_cell_angle_beta 92.687(3)
_cell_angle_gamma 90
_cell_formula_units_Z 4
_cell_length_a 6.7083(4)
_cell_length_b 4.0046(3)
_cell_length_c 29.4801(18)
_cell_measurement_reflns_used 3887
_cell_measurement_temperature 193.00
_cell_measurement_theta_max 60.16
_cell_measurement_theta_min 5.23
_cell_volume 791.08(9)
_computing_cell_refinement 'SAINT V8.40B (Bruker, 2019)'
_computing_data_collection 'APEX6 V2024.9-0 (Bruker, 2024)'
_computing_data_reduction 'SAINT V8.40B (Bruker, 2019)'
_computing_molecular_graphics 'Olex2 1.5 (Dolomanov et al., 2009)'
_computing_publication_material 'Olex2 1.5 (Dolomanov et al., 2009)'
_computing_structure_refinement 'SHELXL 2019/3 (Sheldrick, 2015)'
_computing_structure_solution 'SHELXT 2018/2 (Sheldrick, 2018)'
_diffrn_ambient_temperature 193.00
_diffrn_detector CPAD
_diffrn_detector_area_resol_mean 7.41
_diffrn_detector_type 'Bruker PHOTON II'
_diffrn_measured_fraction_theta_full 0.980
_diffrn_measured_fraction_theta_max 0.957
_diffrn_measurement_device 'four-circle diffractometer'
_diffrn_measurement_device_type 'Bruker D8 VENTURE MetalJet PHOTON II'
_diffrn_measurement_method '\w and \f shutterless scans'
_diffrn_measurement_specimen_support 'nylon loop'
_diffrn_radiation_monochromator 'Helios Multi-layer Optic'
_diffrn_radiation_probe x-ray
_diffrn_radiation_type GaK\a
_diffrn_radiation_wavelength 1.34139
_diffrn_reflns_av_R_equivalents 0.0359
_diffrn_reflns_av_unetI/netI 0.0372
_diffrn_reflns_Laue_measured_fraction_full 0.980
_diffrn_reflns_Laue_measured_fraction_max 0.957
_diffrn_reflns_limit_h_max 8
_diffrn_reflns_limit_h_min -8
_diffrn_reflns_limit_k_max 4
_diffrn_reflns_limit_k_min -5
_diffrn_reflns_limit_l_max 36
_diffrn_reflns_limit_l_min -33
_diffrn_reflns_number 5472
_diffrn_reflns_point_group_measured_fraction_full 0.980
_diffrn_reflns_point_group_measured_fraction_max 0.957
_diffrn_reflns_theta_full 53.594
_diffrn_reflns_theta_max 60.222
_diffrn_reflns_theta_min 5.227
_diffrn_source MetalJet
_diffrn_source_current 2.86
_diffrn_source_power 0.19937059999999998
_diffrn_source_type 'Liquid Metal source'
_diffrn_source_voltage 69.71
_diffrn_standards_number 0
_exptl_absorpt_coefficient_mu 4.406
_exptl_absorpt_correction_T_max 0.7517
_exptl_absorpt_correction_T_min 0.3632
_exptl_absorpt_correction_type multi-scan
_exptl_absorpt_process_details
;
SADABS-2016/2 (Bruker,2016/2) was used for absorption correction.
wR2(int) was 0.1630 before and 0.0604 after correction.
The Ratio of minimum to maximum transmission is 0.4832.
The \l/2 correction factor is Not present.
;
_exptl_crystal_colour 'light yellow'
_exptl_crystal_colour_modifier light
_exptl_crystal_colour_primary yellow
_exptl_crystal_density_diffrn 1.907
_exptl_crystal_description block
_exptl_crystal_F_000 448
_exptl_crystal_size_max 0.12
_exptl_crystal_size_mid 0.11
_exptl_crystal_size_min 0.08
_refine_diff_density_max 0.589
_refine_diff_density_min -0.983
_refine_diff_density_rms 0.104
_refine_ls_extinction_coef 0.0106(11)
_refine_ls_extinction_expression Fc^*^=kFc[1+0.001xFc^2^\l^3^/sin(2\q)]^-1/4^
_refine_ls_extinction_method 'SHELXL-2019/2 (Sheldrick 2019)'
_refine_ls_goodness_of_fit_ref 1.057
_refine_ls_hydrogen_treatment constr
_refine_ls_matrix_type full
_refine_ls_number_parameters 110
_refine_ls_number_reflns 1720
_refine_ls_number_restraints 0
_refine_ls_restrained_S_all 1.057
_refine_ls_R_factor_all 0.0399
_refine_ls_R_factor_gt 0.0353
_refine_ls_shift/su_max 0.001
_refine_ls_shift/su_mean 0.000
_refine_ls_structure_factor_coef Fsqd
_refine_ls_weighting_details 'w=1/[\s^2^(Fo^2^)+(0.0483P)^2^+1.0859P] where P=(Fo^2^+2Fc^2^)/3'
_refine_ls_weighting_scheme calc
_refine_ls_wR_factor_gt 0.0936
_refine_ls_wR_factor_ref 0.0981
_reflns_Friedel_coverage 0.000
_reflns_number_gt 1539
_reflns_number_total 1720
_reflns_threshold_expression 'I > 2\s(I)'
_cod_data_source_file d5nj00893j2.cif
_cod_data_source_block 220927li_lidz232130_0m
_cod_depositor_comments
;
The following automatic conversions were performed:

data item '_diffrn_radiation_probe' value 'X-ray' was changed to
'x-ray' in accordance with the
/home/data/users/saulius/crontab/automatic-downloads/current/RSC/lib/dictionaries/cif_core.dic
dictionary named 'cif_core.dic' version 2.4.2 last updated on
2011-04-26.

Automatic conversion script
Id: cif_fix_values 8170 2020-07-09 18:12:32Z antanas 
;
_cod_database_code 7063887
_shelx_shelxl_version_number 2019/3
_shelx_space_group_comment
;
The symmetry employed for this shelxl refinement is uniquely defined
by the following loop, which should always be used as a source of
symmetry information in preference to the above space-group names.
They are only intended as comments.
;
_shelx_estimated_absorpt_t_max 0.719
_shelx_estimated_absorpt_t_min 0.620
_olex2_refinement_description
;
1. Fixed Uiso
 At 1.2 times of:
  All C(H) groups, All C(H,H) groups, All N(H) groups
2.a Secondary CH2 refined with riding coordinates:
 C7(H7A,H7B)
2.b Aromatic/amide H refined with riding coordinates:
 N1(H1), N2(H2), C3(H3), C4(H4), C5(H5)
;
_olex2_submission_special_instructions 'No special instructions were received'
_site XU

loop_
_space_group_symop_operation_xyz
'x, y, z'
'-x+1/2, y+1/2, -z+1/2'
'-x, -y, -z'
'x-1/2, -y-1/2, z-1/2'

loop_
_atom_site_label
_atom_site_type_symbol
_atom_site_fract_x
_atom_site_fract_y
_atom_site_fract_z
_atom_site_U_iso_or_equiv
_atom_site_adp_type
_atom_site_occupancy
_atom_site_site_symmetry_order
_atom_site_calc_flag
_atom_site_refinement_flags_posn
_atom_site_refinement_flags_adp
_atom_site_refinement_flags_occupancy
_atom_site_disorder_assembly
_atom_site_disorder_group
Br1 Br 0.39652(4) 0.47875(8) 0.29097(2) 0.03209(19) Uani 1 1 d . . . . .
O1 O 0.3311(3) 0.0603(7) 0.45104(8) 0.0436(6) Uani 1 1 d . . . . .
N1 N 0.6428(3) 0.2707(8) 0.46266(8) 0.0361(6) Uani 1 1 d . . . . .
H1 H 0.644795 0.194020 0.490655 0.043 Uiso 1 1 calc R U . . .
N2 N 0.4745(3) 0.3226(7) 0.39313(7) 0.0310(6) Uani 1 1 d . . . . .
H2 H 0.366652 0.284354 0.375768 0.037 Uiso 1 1 calc R U . . .
C1 C 0.6313(4) 0.4933(7) 0.37421(10) 0.0250(6) Uani 1 1 d . . . . .
C2 C 0.6225(4) 0.5944(8) 0.32877(9) 0.0254(5) Uani 1 1 d . . . . .
C3 C 0.7770(4) 0.7683(8) 0.31052(9) 0.0304(6) Uani 1 1 d . . . . .
H3 H 0.767831 0.836992 0.279651 0.036 Uiso 1 1 calc R U . . .
C4 C 0.9455(4) 0.8421(9) 0.33750(10) 0.0348(7) Uani 1 1 d . . . . .
H4 H 1.052296 0.963382 0.325288 0.042 Uiso 1 1 calc R U . . .
C5 C 0.9581(4) 0.7385(8) 0.38238(10) 0.0327(6) Uani 1 1 d . . . . .
H5 H 1.074805 0.787234 0.400684 0.039 Uiso 1 1 calc R U . . .
C6 C 0.8036(4) 0.5657(8) 0.40088(10) 0.0280(6) Uani 1 1 d . . . . .
C7 C 0.8194(4) 0.4482(9) 0.44948(10) 0.0334(7) Uani 1 1 d . . . . .
H7A H 0.936722 0.299479 0.453668 0.040 Uiso 1 1 calc R U . . .
H7B H 0.841279 0.643617 0.469667 0.040 Uiso 1 1 calc R U . . .
C8 C 0.4776(4) 0.2109(8) 0.43695(9) 0.0315(6) Uani 1 1 d . . . . .

loop_
_atom_site_aniso_label
_atom_site_aniso_U_11
_atom_site_aniso_U_22
_atom_site_aniso_U_33
_atom_site_aniso_U_23
_atom_site_aniso_U_13
_atom_site_aniso_U_12
Br1 0.0273(2) 0.0444(3) 0.0241(2) 0.00214(12) -0.00398(13) -0.00083(12)
O1 0.0330(11) 0.0692(17) 0.0283(11) 0.0110(11) -0.0021(9) -0.0163(11)
N1 0.0305(11) 0.0559(18) 0.0213(11) 0.0066(11) -0.0032(8) -0.0061(12)
N2 0.0250(10) 0.0445(15) 0.0231(11) 0.0038(11) -0.0040(8) -0.0071(10)
C1 0.0222(12) 0.0296(15) 0.0233(14) -0.0015(10) 0.0001(10) 0.0024(10)
C2 0.0232(11) 0.0291(14) 0.0238(13) -0.0018(11) -0.0004(9) 0.0036(11)
C3 0.0309(13) 0.0352(16) 0.0254(13) 0.0008(12) 0.0053(10) 0.0015(12)
C4 0.0271(12) 0.0403(18) 0.0375(16) -0.0008(14) 0.0078(11) -0.0035(13)
C5 0.0234(12) 0.0387(17) 0.0358(15) -0.0054(13) -0.0006(10) -0.0026(12)
C6 0.0248(12) 0.0332(15) 0.0258(14) -0.0023(12) -0.0005(10) 0.0030(11)
C7 0.0275(13) 0.0458(18) 0.0262(15) 0.0005(12) -0.0060(11) -0.0032(12)
C8 0.0285(12) 0.0421(17) 0.0236(13) 0.0016(12) -0.0001(10) -0.0018(12)

loop_
_atom_type_symbol
_atom_type_description
_atom_type_scat_dispersion_real
_atom_type_scat_dispersion_imag
_atom_type_scat_source
C C 0.0137 0.0067 'International Tables Vol C Tables 4.2.6.8 and 6.1.1.4'
H H 0.0000 0.0000 'International Tables Vol C Tables 4.2.6.8 and 6.1.1.4'
Br Br -0.9338 1.0006 'International Tables Vol C Tables 4.2.6.8 and 6.1.1.4'
N N 0.0241 0.0134 'International Tables Vol C Tables 4.2.6.8 and 6.1.1.4'
O O 0.0389 0.0241 'International Tables Vol C Tables 4.2.6.8 and 6.1.1.4'

loop_
_geom_angle_atom_site_label_1
_geom_angle_atom_site_label_2
_geom_angle_atom_site_label_3
_geom_angle
_geom_angle_site_symmetry_1
_geom_angle_site_symmetry_3
_geom_angle_publ_flag
C7 N1 H1 116.5 . . ?
C8 N1 H1 116.5 . . ?
C8 N1 C7 127.1(2) . . ?
C1 N2 H2 117.9 . . ?
C8 N2 H2 117.9 . . ?
C8 N2 C1 124.1(2) . . ?
N2 C1 C2 121.8(3) . . ?
N2 C1 C6 119.8(3) . . ?
C6 C1 C2 118.4(3) . . ?
C1 C2 Br1 119.3(2) . . ?
C3 C2 Br1 119.3(2) . . ?
C3 C2 C1 121.4(3) . . ?
C2 C3 H3 120.2 . . ?
C2 C3 C4 119.5(3) . . ?
C4 C3 H3 120.2 . . ?
C3 C4 H4 120.1 . . ?
C3 C4 C5 119.8(3) . . ?
C5 C4 H4 120.1 . . ?
C4 C5 H5 119.5 . . ?
C6 C5 C4 121.0(3) . . ?
C6 C5 H5 119.5 . . ?
C1 C6 C7 119.3(3) . . ?
C5 C6 C1 119.9(3) . . ?
C5 C6 C7 120.8(3) . . ?
N1 C7 C6 112.7(2) . . ?
N1 C7 H7A 109.1 . . ?
N1 C7 H7B 109.1 . . ?
C6 C7 H7A 109.1 . . ?
C6 C7 H7B 109.1 . . ?
H7A C7 H7B 107.8 . . ?
O1 C8 N1 123.1(3) . . ?
O1 C8 N2 119.9(2) . . ?
N1 C8 N2 117.0(2) . . ?

loop_
_geom_bond_atom_site_label_1
_geom_bond_atom_site_label_2
_geom_bond_distance
_geom_bond_site_symmetry_2
_geom_bond_publ_flag
Br1 C2 1.896(3) . ?
O1 C8 1.241(4) . ?
N1 H1 0.8800 . ?
N1 C7 1.450(4) . ?
N1 C8 1.335(3) . ?
N2 H2 0.8800 . ?
N2 C1 1.393(4) . ?
N2 C8 1.366(3) . ?
C1 C2 1.398(4) . ?
C1 C6 1.397(4) . ?
C2 C3 1.379(4) . ?
C3 H3 0.9500 . ?
C3 C4 1.383(4) . ?
C4 H4 0.9500 . ?
C4 C5 1.385(4) . ?
C5 H5 0.9500 . ?
C5 C6 1.380(4) . ?
C6 C7 1.507(4) . ?
C7 H7A 0.9900 . ?
C7 H7B 0.9900 . ?

loop_
_geom_torsion_atom_site_label_1
_geom_torsion_atom_site_label_2
_geom_torsion_atom_site_label_3
_geom_torsion_atom_site_label_4
_geom_torsion
_geom_torsion_site_symmetry_1
_geom_torsion_site_symmetry_2
_geom_torsion_site_symmetry_3
_geom_torsion_site_symmetry_4
_geom_torsion_publ_flag
Br1 C2 C3 C4 -177.5(2) . . . . ?
N2 C1 C2 Br1 -3.0(4) . . . . ?
N2 C1 C2 C3 178.9(3) . . . . ?
N2 C1 C6 C5 -179.2(3) . . . . ?
N2 C1 C6 C7 1.8(4) . . . . ?
C1 N2 C8 O1 -179.9(3) . . . . ?
C1 N2 C8 N1 -0.2(5) . . . . ?
C1 C2 C3 C4 0.6(5) . . . . ?
C1 C6 C7 N1 -0.8(4) . . . . ?
C2 C1 C6 C5 1.2(4) . . . . ?
C2 C1 C6 C7 -177.8(3) . . . . ?
C2 C3 C4 C5 0.5(5) . . . . ?
C3 C4 C5 C6 -0.8(5) . . . . ?
C4 C5 C6 C1 -0.1(5) . . . . ?
C4 C5 C6 C7 178.9(3) . . . . ?
C5 C6 C7 N1 -179.8(3) . . . . ?
C6 C1 C2 Br1 176.7(2) . . . . ?
C6 C1 C2 C3 -1.5(4) . . . . ?
C7 N1 C8 O1 -179.0(3) . . . . ?
C7 N1 C8 N2 1.3(5) . . . . ?
C8 N1 C7 C6 -0.8(5) . . . . ?
C8 N2 C1 C2 178.3(3) . . . . ?
C8 N2 C1 C6 -1.4(4) . . . . ?
